data_1548002
loop_
_publ_author_name
'Matthew Gregson'
'Erli Lu'
'David P. Mills'
'Floriana Tuna'
'Eric J. L. McInnes'
'Christoph Hennig'
'Andreas C. Scheinost'
'Jonathan McMaster'
'William Lewis'
'Alexander J. Blake'
'Andrew Kerridge'
'Stephen T. Liddle'

_publ_section_title
;
 The inverse-trans-influence in tetravalent lanthanide and actinide
 bis(carbene) complexes
;
_journal_name_full 'Nature Communications'
_journal_page_first 14137
_journal_paper_doi 10.1038/ncomms14137
_journal_volume 8
_journal_year 2017
_chemical_formula_moiety 'C62 H76 Ag N4 P4 Pr Si4, C7 H8'
_chemical_formula_sum 'C69 H84 Ag N4 P4 Pr Si4'
_chemical_formula_weight 1454.42
_space_group_crystal_system monoclinic
_space_group_IT_number 15
_space_group_name_Hall '-C 2yc'
_space_group_name_H-M_alt 'C 1 2/c 1'
_symmetry_space_group_name_Hall '-C 2yc'
_symmetry_space_group_name_H-M 'C 1 2/c 1'
_atom_sites_solution_hydrogens geom
_atom_sites_solution_primary iterative
_atom_sites_solution_secondary difmap
_cell_angle_alpha 90
_cell_angle_beta 104.354(3)
_cell_angle_gamma 90
_cell_formula_units_Z 8
_cell_length_a 45.8315(14)
_cell_length_b 13.00211(19)
_cell_length_c 24.0634(5)
_cell_measurement_reflns_used 9760
_cell_measurement_temperature 120(2)
_cell_measurement_theta_max 73.5560
_cell_measurement_theta_min 3.5300
_cell_volume 13891.9(6)
_computing_cell_refinement
;
CrysAlisPro, Agilent Technologies,
Version 1.171.37.31 (release 14-01-2014 CrysAlis171 .NET)
(compiled Jan 14 2014,18:38:05)
;
_computing_data_collection
;
CrysAlisPro, Agilent Technologies,
Version 1.171.37.31 (release 14-01-2014 CrysAlis171 .NET)
(compiled Jan 14 2014,18:38:05)
;
_computing_data_reduction
;
CrysAlisPro, Agilent Technologies,
Version 1.171.37.31 (release 14-01-2014 CrysAlis171 .NET)
(compiled Jan 14 2014,18:38:05)
;
_computing_molecular_graphics 'Olex2 (Dolomanov et al., 2009)'
_computing_publication_material 'Olex2 (Dolomanov et al., 2009)'
_computing_structure_refinement 'ShelXL (Sheldrick, 2008)'
_computing_structure_solution
;
Superflip (Palatinus & Chapuis, 2007;Palatinus & van der Lee, 2008;
Palatinus et al., 2012)
;
_diffrn_ambient_temperature 120(2)
_diffrn_detector 'CCD area detector'
_diffrn_detector_area_resol_mean 10.6296
_diffrn_detector_type 'Agilent Diffraction Atlas detector'
_diffrn_measured_fraction_theta_full 0.997
_diffrn_measured_fraction_theta_max 0.963
_diffrn_measurement_device '\k-geometry diffractometer'
_diffrn_measurement_device_type 'GV1000, Atlas'
_diffrn_measurement_method '\w scans'
_diffrn_orient_matrix_UB_11 -0.0325467000
_diffrn_orient_matrix_UB_12 -0.0235636000
_diffrn_orient_matrix_UB_13 -0.0335112000
_diffrn_orient_matrix_UB_21 -0.0098794000
_diffrn_orient_matrix_UB_22 -0.0026180000
_diffrn_orient_matrix_UB_23 0.0566965000
_diffrn_orient_matrix_UB_31 -0.0068941000
_diffrn_orient_matrix_UB_32 0.1160526000
_diffrn_orient_matrix_UB_33 -0.0055627000
_diffrn_radiation_collimation 'focusing mirrors'
_diffrn_radiation_monochromator mirror
_diffrn_radiation_probe x-ray
_diffrn_radiation_type CuK\a
_diffrn_radiation_wavelength 1.54184
_diffrn_reflns_av_R_equivalents 0.0326
_diffrn_reflns_av_unetI/netI 0.0455
_diffrn_reflns_Laue_measured_fraction_full 0.997
_diffrn_reflns_Laue_measured_fraction_max 0.963
_diffrn_reflns_limit_h_max 49
_diffrn_reflns_limit_h_min -56
_diffrn_reflns_limit_k_max 16
_diffrn_reflns_limit_k_min -9
_diffrn_reflns_limit_l_max 29
_diffrn_reflns_limit_l_min -29
_diffrn_reflns_number 26628
_diffrn_reflns_point_group_measured_fraction_full 0.997
_diffrn_reflns_point_group_measured_fraction_max 0.963
_diffrn_reflns_theta_full 67.684
_diffrn_reflns_theta_max 74.779
_diffrn_reflns_theta_min 3.542
_diffrn_source 'microfocus sealed tube'
_diffrn_source_target Cu
_diffrn_source_type 'Agilent Diffraction microfocus tube'
_exptl_absorpt_coefficient_mu 9.430
_exptl_absorpt_correction_T_max 0.968
_exptl_absorpt_correction_T_min 0.922
_exptl_absorpt_correction_type gaussian
_exptl_absorpt_process_details
;
CrysAlisPro, Agilent Technologies,
Version 1.171.37.31 (release 14-01-2014 CrysAlis171 .NET)
(compiled Jan 14 2014,18:38:05)
Numerical absorption correction based on gaussian integration over
			a multifaceted crystal model
Empirical absorption correction using spherical harmonics,
 implemented in SCALE3 ABSPACK scaling algorithm.
;
_exptl_crystal_colour 'clear colourless'
_exptl_crystal_colour_lustre clear
_exptl_crystal_colour_modifier .
_exptl_crystal_colour_primary colourless
_exptl_crystal_density_diffrn 1.391
_exptl_crystal_description block
_exptl_crystal_F_000 5984
_exptl_crystal_size_max 0.0914
_exptl_crystal_size_mid 0.0699
_exptl_crystal_size_min 0.0284
_refine_diff_density_max 1.005
_refine_diff_density_min -0.835
_refine_diff_density_rms 0.085
_refine_ls_extinction_coef .
_refine_ls_extinction_method none
_refine_ls_goodness_of_fit_ref 1.019
_refine_ls_hydrogen_treatment constr
_refine_ls_matrix_type full
_refine_ls_number_parameters 761
_refine_ls_number_reflns 13746
_refine_ls_number_restraints 0
_refine_ls_restrained_S_all 1.019
_refine_ls_R_factor_all 0.0445
_refine_ls_R_factor_gt 0.0344
_refine_ls_shift/su_max 0.004
_refine_ls_shift/su_mean 0.000
_refine_ls_structure_factor_coef Fsqd
_refine_ls_weighting_details 'w=1/[\s^2^(Fo^2^)+(0.0400P)^2^+7.7583P] where P=(Fo^2^+2Fc^2^)/3'
_refine_ls_weighting_scheme calc
_refine_ls_wR_factor_gt 0.0778
_refine_ls_wR_factor_ref 0.0825
_reflns_Friedel_coverage 0.000
_reflns_Friedel_fraction_full .
_reflns_Friedel_fraction_max .
_reflns_number_gt 11696
_reflns_number_total 13746
_reflns_threshold_expression 'I > 2\s(I)'
_cod_data_source_file ncomms14137-s11.cif
_cod_data_source_block 6Pr
_cod_database_code 1548002
_chemical_oxdiff_formula 'C69 H84 Ag1 N4 P4 Pr1 Si4'
_chemical_oxdiff_usercomment 'PRMGLK #13557 GVB-132 FOR MG/STL IN FOMBLIN FILM ON MICROMOUNT'
_shelx_space_group_comment
;
The symmetry employed for this shelxl refinement is uniquely defined
by the following loop, which should always be used as a source of
symmetry information in preference to the above space-group names.
They are only intended as comments.
;
_reflns_odcompleteness_completeness 99.69
_reflns_odcompleteness_iscentric 1
_reflns_odcompleteness_theta 66.97
_olex2_refinement_description
;
1. Fixed Uiso
 At 1.2 times of:
  All C(H) groups
 At 1.5 times of:
  All C(H,H,H) groups
2.a Aromatic/amide H refined with riding coordinates:
 C3(H3), C4(H4), C5(H5), C6(H6), C7(H7), C9(H9), C10(H10), C11(H11), C12(H12),
 C13(H13), C18(H18), C19(H19), C20(H20), C21(H21), C22(H22), C24(H24), C25(H25),
  C26(H26), C27(H27), C28(H28), C34(H34), C35(H35), C36(H36), C37(H37),
 C38(H38), C40(H40), C41(H41), C42(H42), C43(H43), C44(H44), C49(H49), C50(H50),
  C51(H51), C52(H52), C53(H53), C55(H55), C56(H56), C57(H57), C58(H58),
 C59(H59), C65(H65), C66(H66), C67(H67), C68(H68), C69(H69)
2.b Idealised Me refined as rotating group:
 C14(H14A,H14B,H14C), C15(H15A,H15B,H15C), C16(H16A,H16B,H16C), C29(H29A,H29B,
 H29C), C30(H30A,H30B,H30C), C31(H31A,H31B,H31C), C45(H45A,H45B,H45C), C46(H46A,
 H46B,H46C), C47(H47A,H47B,H47C), C60(H60A,H60B,H60C), C61(H61A,H61B,H61C),
 C62(H62A,H62B,H62C), C63(H63A,H63B,H63C)
;

loop_
_space_group_symop_operation_xyz
'x, y, z'
'-x, y, -z+1/2'
'x+1/2, y+1/2, z'
'-x+1/2, y+1/2, -z+1/2'
'-x, -y, -z'
'x, -y, z-1/2'
'-x+1/2, -y+1/2, -z'
'x+1/2, -y+1/2, z-1/2'

loop_
_atom_site_label
_atom_site_type_symbol
_atom_site_fract_x
_atom_site_fract_y
_atom_site_fract_z
_atom_site_U_iso_or_equiv
_atom_site_adp_type
_atom_site_occupancy
_atom_site_site_symmetry_order
_atom_site_calc_flag
_atom_site_refinement_flags_posn
_atom_site_refinement_flags_adp
_atom_site_refinement_flags_occupancy
_atom_site_disorder_assembly
_atom_site_disorder_group
Pr1 Pr 0.64398(2) 0.41662(2) 0.29707(2) 0.01416(5) Uani 1 1 d . . . . .
Ag1 Ag 0.63633(2) 0.23524(2) 0.37662(2) 0.01596(6) Uani 1 1 d . . . . .
P1 P 0.68061(2) 0.21432(6) 0.29237(3) 0.01354(14) Uani 1 1 d . . . . .
P2 P 0.60970(2) 0.21515(6) 0.24721(3) 0.01444(15) Uani 1 1 d . . . . .
P3 P 0.63477(2) 0.59963(6) 0.37209(3) 0.01432(15) Uani 1 1 d . . . . .
P4 P 0.62520(2) 0.42156(6) 0.44861(3) 0.01411(14) Uani 1 1 d . . . . .
Si1 Si 0.72874(2) 0.38257(7) 0.31875(4) 0.01663(16) Uani 1 1 d . . . . .
Si2 Si 0.56742(2) 0.39159(7) 0.19462(4) 0.02029(18) Uani 1 1 d . . . . .
Si3 Si 0.65780(2) 0.68757(7) 0.27118(4) 0.02056(18) Uani 1 1 d . . . . .
Si4 Si 0.61624(2) 0.20847(7) 0.49370(4) 0.01956(17) Uani 1 1 d . . . . .
N1 N 0.69271(6) 0.3316(2) 0.29647(12) 0.0167(5) Uani 1 1 d . . . . .
N2 N 0.59803(6) 0.3326(2) 0.23984(12) 0.0182(5) Uani 1 1 d . . . . .
N3 N 0.64335(6) 0.60031(19) 0.31051(12) 0.0164(5) Uani 1 1 d . . . . .
N4 N 0.62773(6) 0.2980(2) 0.45134(11) 0.0180(5) Uani 1 1 d . . . . .
C1 C 0.64402(7) 0.2103(2) 0.29410(13) 0.0153(6) Uani 1 1 d . . . . .
C2 C 0.70243(7) 0.1421(2) 0.35416(14) 0.0172(6) Uani 1 1 d . . . . .
C3 C 0.70720(8) 0.1878(3) 0.40822(15) 0.0220(7) Uani 1 1 d . . . . .
H3 H 0.6994 0.2546 0.4116 0.026 Uiso 1 1 calc R . . . .
C4 C 0.72319(8) 0.1366(3) 0.45716(15) 0.0240(7) Uani 1 1 d . . . . .
H4 H 0.7266 0.1686 0.4937 0.029 Uiso 1 1 calc R . . . .
C5 C 0.73417(8) 0.0379(3) 0.45218(16) 0.0283(8) Uani 1 1 d . . . . .
H5 H 0.7451 0.0025 0.4854 0.034 Uiso 1 1 calc R . . . .
C6 C 0.72923(8) -0.0083(3) 0.39899(16) 0.0269(7) Uani 1 1 d . . . . .
H6 H 0.7366 -0.0758 0.3959 0.032 Uiso 1 1 calc R . . . .
C7 C 0.71358(7) 0.0434(3) 0.34990(15) 0.0203(6) Uani 1 1 d . . . . .
H7 H 0.7105 0.0113 0.3134 0.024 Uiso 1 1 calc R . . . .
C8 C 0.68643(7) 0.1506(2) 0.22864(13) 0.0154(6) Uani 1 1 d . . . . .
C9 C 0.67268(7) 0.0563(2) 0.21098(15) 0.0193(6) Uani 1 1 d . . . . .
H9 H 0.6618 0.0220 0.2343 0.023 Uiso 1 1 calc R . . . .
C10 C 0.67482(8) 0.0122(3) 0.15947(15) 0.0242(7) Uani 1 1 d . . . . .
H10 H 0.6653 -0.0518 0.1476 0.029 Uiso 1 1 calc R . . . .
C11 C 0.69085(8) 0.0616(3) 0.12544(14) 0.0226(7) Uani 1 1 d . . . . .
H11 H 0.6921 0.0319 0.0901 0.027 Uiso 1 1 calc R . . . .
C12 C 0.70504(8) 0.1548(3) 0.14317(15) 0.0244(7) Uani 1 1 d . . . . .
H12 H 0.7163 0.1884 0.1202 0.029 Uiso 1 1 calc R . . . .
C13 C 0.70279(7) 0.1985(3) 0.19441(14) 0.0193(6) Uani 1 1 d . . . . .
H13 H 0.7126 0.2621 0.2064 0.023 Uiso 1 1 calc R . . . .
C14 C 0.72942(9) 0.4685(3) 0.38144(16) 0.0294(8) Uani 1 1 d . . . . .
H14A H 0.7138 0.5214 0.3703 0.044 Uiso 1 1 calc GR . . . .
H14B H 0.7492 0.5015 0.3937 0.044 Uiso 1 1 calc GR . . . .
H14C H 0.7256 0.4277 0.4131 0.044 Uiso 1 1 calc GR . . . .
C15 C 0.75968(8) 0.2855(3) 0.34004(19) 0.0305(8) Uani 1 1 d . . . . .
H15A H 0.7586 0.2529 0.3762 0.046 Uiso 1 1 calc GR . . . .
H15B H 0.7792 0.3198 0.3450 0.046 Uiso 1 1 calc GR . . . .
H15C H 0.7574 0.2331 0.3100 0.046 Uiso 1 1 calc GR . . . .
C16 C 0.73909(8) 0.4619(3) 0.26183(16) 0.0264(7) Uani 1 1 d . . . . .
H16A H 0.7430 0.4166 0.2319 0.040 Uiso 1 1 calc GR . . . .
H16B H 0.7572 0.5021 0.2787 0.040 Uiso 1 1 calc GR . . . .
H16C H 0.7225 0.5085 0.2449 0.040 Uiso 1 1 calc GR . . . .
C17 C 0.60674(7) 0.1617(2) 0.17596(14) 0.0175(6) Uani 1 1 d . . . . .
C18 C 0.59179(8) 0.0696(3) 0.15806(16) 0.0243(7) Uani 1 1 d . . . . .
H18 H 0.5846 0.0288 0.1846 0.029 Uiso 1 1 calc R . . . .
C19 C 0.58732(8) 0.0367(3) 0.10098(16) 0.0278(8) Uani 1 1 d . . . . .
H19 H 0.5767 -0.0253 0.0888 0.033 Uiso 1 1 calc R . . . .
C20 C 0.59834(9) 0.0940(3) 0.06264(16) 0.0285(8) Uani 1 1 d . . . . .
H20 H 0.5952 0.0719 0.0240 0.034 Uiso 1 1 calc R . . . .
C21 C 0.61413(9) 0.1845(3) 0.08048(16) 0.0272(8) Uani 1 1 d . . . . .
H21 H 0.6223 0.2231 0.0544 0.033 Uiso 1 1 calc R . . . .
C22 C 0.61795(8) 0.2180(3) 0.13651(14) 0.0215(7) Uani 1 1 d . . . . .
H22 H 0.6284 0.2805 0.1482 0.026 Uiso 1 1 calc R . . . .
C23 C 0.58506(7) 0.1331(2) 0.27705(14) 0.0178(6) Uani 1 1 d . . . . .
C24 C 0.55606(8) 0.1621(3) 0.27742(17) 0.0280(8) Uani 1 1 d . . . . .
H24 H 0.5483 0.2262 0.2614 0.034 Uiso 1 1 calc R . . . .
C25 C 0.53813(9) 0.0975(3) 0.3012(2) 0.0373(9) Uani 1 1 d . . . . .
H25 H 0.5183 0.1182 0.3018 0.045 Uiso 1 1 calc R . . . .
C26 C 0.54902(9) 0.0036(3) 0.32401(17) 0.0308(8) Uani 1 1 d . . . . .
H26 H 0.5366 -0.0408 0.3395 0.037 Uiso 1 1 calc R . . . .
C27 C 0.57803(9) -0.0259(3) 0.32434(17) 0.0275(8) Uani 1 1 d . . . . .
H27 H 0.5856 -0.0904 0.3401 0.033 Uiso 1 1 calc R . . . .
C28 C 0.59616(8) 0.0392(3) 0.30150(16) 0.0233(7) Uani 1 1 d . . . . .
H28 H 0.6163 0.0196 0.3026 0.028 Uiso 1 1 calc R . . . .
C29 C 0.54065(8) 0.4443(3) 0.23489(17) 0.0301(8) Uani 1 1 d . . . . .
H29A H 0.5272 0.4944 0.2108 0.045 Uiso 1 1 calc GR . . . .
H29B H 0.5520 0.4780 0.2700 0.045 Uiso 1 1 calc GR . . . .
H29C H 0.5287 0.3880 0.2449 0.045 Uiso 1 1 calc GR . . . .
C30 C 0.54510(9) 0.3087(3) 0.13573(17) 0.0323(8) Uani 1 1 d . . . . .
H30A H 0.5386 0.2464 0.1522 0.048 Uiso 1 1 calc GR . . . .
H30B H 0.5576 0.2897 0.1097 0.048 Uiso 1 1 calc GR . . . .
H30C H 0.5274 0.3467 0.1144 0.048 Uiso 1 1 calc GR . . . .
C31 C 0.58243(10) 0.5043(3) 0.16128(17) 0.0337(9) Uani 1 1 d . . . . .
H31A H 0.5658 0.5390 0.1344 0.051 Uiso 1 1 calc GR . . . .
H31B H 0.5971 0.4801 0.1407 0.051 Uiso 1 1 calc GR . . . .
H31C H 0.5923 0.5526 0.1914 0.051 Uiso 1 1 calc GR . . . .
C32 C 0.63459(7) 0.4735(2) 0.39010(13) 0.0165(6) Uani 1 1 d . . . . .
C33 C 0.59864(7) 0.6647(2) 0.36434(14) 0.0173(6) Uani 1 1 d . . . . .
C34 C 0.58935(8) 0.7025(3) 0.41178(15) 0.0229(7) Uani 1 1 d . . . . .
H34 H 0.6032 0.7032 0.4485 0.027 Uiso 1 1 calc R . . . .
C35 C 0.56017(8) 0.7389(3) 0.40585(17) 0.0266(7) Uani 1 1 d . . . . .
H35 H 0.5542 0.7643 0.4384 0.032 Uiso 1 1 calc R . . . .
C36 C 0.53980(8) 0.7381(3) 0.35249(18) 0.0290(8) Uani 1 1 d . . . . .
H36 H 0.5198 0.7619 0.3485 0.035 Uiso 1 1 calc R . . . .
C37 C 0.54870(8) 0.7028(3) 0.30521(17) 0.0273(7) Uani 1 1 d . . . . .
H37 H 0.5348 0.7031 0.2686 0.033 Uiso 1 1 calc R . . . .
C38 C 0.57796(8) 0.6665(3) 0.31088(16) 0.0231(7) Uani 1 1 d . . . . .
H38 H 0.5839 0.6428 0.2780 0.028 Uiso 1 1 calc R . . . .
C39 C 0.66133(7) 0.6821(2) 0.42183(14) 0.0177(6) Uani 1 1 d . . . . .
C40 C 0.65729(8) 0.7882(3) 0.42448(15) 0.0231(7) Uani 1 1 d . . . . .
H40 H 0.6395 0.8191 0.4020 0.028 Uiso 1 1 calc R . . . .
C41 C 0.67926(9) 0.8488(3) 0.45979(17) 0.0283(8) Uani 1 1 d . . . . .
H41 H 0.6764 0.9210 0.4613 0.034 Uiso 1 1 calc R . . . .
C42 C 0.70531(8) 0.8044(3) 0.49271(16) 0.0251(7) Uani 1 1 d . . . . .
H42 H 0.7202 0.8459 0.5170 0.030 Uiso 1 1 calc R . . . .
C43 C 0.70954(8) 0.6988(3) 0.49008(15) 0.0232(7) Uani 1 1 d . . . . .
H43 H 0.7275 0.6683 0.5124 0.028 Uiso 1 1 calc R . . . .
C44 C 0.68764(8) 0.6378(2) 0.45490(14) 0.0199(6) Uani 1 1 d . . . . .
H44 H 0.6906 0.5656 0.4534 0.024 Uiso 1 1 calc R . . . .
C45 C 0.69547(10) 0.7412(3) 0.30876(19) 0.0387(10) Uani 1 1 d . . . . .
H45A H 0.7098 0.6848 0.3205 0.058 Uiso 1 1 calc GR . . . .
H45B H 0.6936 0.7799 0.3427 0.058 Uiso 1 1 calc GR . . . .
H45C H 0.7027 0.7871 0.2827 0.058 Uiso 1 1 calc GR . . . .
C46 C 0.63181(11) 0.7975(3) 0.2451(2) 0.0434(11) Uani 1 1 d . . . . .
H46A H 0.6402 0.8408 0.2195 0.065 Uiso 1 1 calc GR . . . .
H46B H 0.6294 0.8383 0.2779 0.065 Uiso 1 1 calc GR . . . .
H46C H 0.6121 0.7710 0.2241 0.065 Uiso 1 1 calc GR . . . .
C47 C 0.66272(9) 0.6131(3) 0.20724(16) 0.0316(8) Uani 1 1 d . . . . .
H47A H 0.6740 0.6548 0.1857 0.047 Uiso 1 1 calc GR . . . .
H47B H 0.6429 0.5961 0.1825 0.047 Uiso 1 1 calc GR . . . .
H47C H 0.6738 0.5496 0.2202 0.047 Uiso 1 1 calc GR . . . .
C48 C 0.64976(7) 0.4707(2) 0.51510(14) 0.0171(6) Uani 1 1 d . . . . .
C49 C 0.64614(8) 0.5668(3) 0.53783(14) 0.0202(6) Uani 1 1 d . . . . .
H49 H 0.6288 0.6065 0.5212 0.024 Uiso 1 1 calc R . . . .
C50 C 0.66758(8) 0.6057(3) 0.58455(15) 0.0245(7) Uani 1 1 d . . . . .
H50 H 0.6648 0.6716 0.5996 0.029 Uiso 1 1 calc R . . . .
C51 C 0.69274(8) 0.5488(3) 0.60891(15) 0.0267(7) Uani 1 1 d . . . . .
H51 H 0.7074 0.5755 0.6407 0.032 Uiso 1 1 calc R . . . .
C52 C 0.69672(8) 0.4525(3) 0.58724(16) 0.0280(8) Uani 1 1 d . . . . .
H52 H 0.7140 0.4128 0.6045 0.034 Uiso 1 1 calc R . . . .
C53 C 0.67535(8) 0.4139(3) 0.54006(15) 0.0216(7) Uani 1 1 d . . . . .
H53 H 0.6783 0.3483 0.5249 0.026 Uiso 1 1 calc R . . . .
C54 C 0.58682(7) 0.4563(2) 0.45111(14) 0.0180(6) Uani 1 1 d . . . . .
C55 C 0.57786(8) 0.4837(3) 0.50044(15) 0.0228(7) Uani 1 1 d . . . . .
H55 H 0.5923 0.4864 0.5363 0.027 Uiso 1 1 calc R . . . .
C56 C 0.54796(8) 0.5069(3) 0.49728(18) 0.0307(8) Uani 1 1 d . . . . .
H56 H 0.5422 0.5268 0.5310 0.037 Uiso 1 1 calc R . . . .
C57 C 0.52652(9) 0.5013(3) 0.44563(19) 0.0344(9) Uani 1 1 d . . . . .
H57 H 0.5061 0.5184 0.4437 0.041 Uiso 1 1 calc R . . . .
C58 C 0.53493(8) 0.4706(3) 0.39653(17) 0.0299(8) Uani 1 1 d . . . . .
H58 H 0.5202 0.4645 0.3611 0.036 Uiso 1 1 calc R . . . .
C59 C 0.56487(8) 0.4491(3) 0.39932(15) 0.0241(7) Uani 1 1 d . . . . .
H59 H 0.5706 0.4291 0.3655 0.029 Uiso 1 1 calc R . . . .
C60 C 0.57598(9) 0.1715(3) 0.46404(18) 0.0364(9) Uani 1 1 d . . . . .
H60A H 0.5631 0.2314 0.4646 0.055 Uiso 1 1 calc GR . . . .
H60B H 0.5706 0.1164 0.4875 0.055 Uiso 1 1 calc GR . . . .
H60C H 0.5732 0.1474 0.4245 0.055 Uiso 1 1 calc GR . . . .
C61 C 0.62093(12) 0.2481(3) 0.57027(17) 0.0418(11) Uani 1 1 d . . . . .
H61A H 0.6422 0.2630 0.5876 0.063 Uiso 1 1 calc GR . . . .
H61B H 0.6142 0.1922 0.5914 0.063 Uiso 1 1 calc GR . . . .
H61C H 0.6089 0.3098 0.5718 0.063 Uiso 1 1 calc GR . . . .
C62 C 0.64060(11) 0.0927(3) 0.4929(2) 0.0413(11) Uani 1 1 d . . . . .
H62A H 0.6341 0.0579 0.4557 0.062 Uiso 1 1 calc GR . . . .
H62B H 0.6388 0.0453 0.5235 0.062 Uiso 1 1 calc GR . . . .
H62C H 0.6616 0.1143 0.4989 0.062 Uiso 1 1 calc GR . . . .
C63 C 0.50453(12) 0.8023(5) 0.5061(2) 0.0599(15) Uani 1 1 d . . . . .
H63A H 0.4907 0.8118 0.5309 0.090 Uiso 1 1 calc GR . . . .
H63B H 0.5220 0.8478 0.5187 0.090 Uiso 1 1 calc GR . . . .
H63C H 0.5113 0.7306 0.5082 0.090 Uiso 1 1 calc GR . . . .
C64 C 0.48847(9) 0.8278(3) 0.44511(18) 0.0350(9) Uani 1 1 d . . . . .
C65 C 0.49412(10) 0.9195(3) 0.4204(2) 0.0442(11) Uani 1 1 d . . . . .
H65 H 0.5078 0.9681 0.4421 0.053 Uiso 1 1 calc R . . . .
C66 C 0.47920(11) 0.9403(4) 0.3621(3) 0.0507(14) Uani 1 1 d . . . . .
H66 H 0.4829 1.0027 0.3445 0.061 Uiso 1 1 calc R . . . .
C67 C 0.45944(10) 0.8695(4) 0.3318(2) 0.0448(11) Uani 1 1 d . . . . .
H67 H 0.4494 0.8828 0.2930 0.054 Uiso 1 1 calc R . . . .
C68 C 0.45411(12) 0.7805(4) 0.3568(2) 0.0503(12) Uani 1 1 d . . . . .
H68 H 0.4405 0.7316 0.3352 0.060 Uiso 1 1 calc R . . . .
C69 C 0.46816(10) 0.7604(4) 0.4130(2) 0.0415(10) Uani 1 1 d . . . . .
H69 H 0.4637 0.6983 0.4300 0.050 Uiso 1 1 calc R . . . .

loop_
_atom_site_aniso_label
_atom_site_aniso_U_11
_atom_site_aniso_U_22
_atom_site_aniso_U_33
_atom_site_aniso_U_23
_atom_site_aniso_U_13
_atom_site_aniso_U_12
Pr1 0.01560(8) 0.01133(8) 0.01622(9) -0.00143(6) 0.00518(6) 0.00010(6)
Ag1 0.02058(11) 0.01430(10) 0.01454(11) -0.00060(8) 0.00726(8) 0.00003(8)
P1 0.0143(3) 0.0126(3) 0.0144(3) -0.0009(3) 0.0046(3) 0.0006(3)
P2 0.0148(3) 0.0144(3) 0.0148(4) -0.0020(3) 0.0048(3) -0.0013(3)
P3 0.0176(4) 0.0117(3) 0.0149(4) -0.0004(3) 0.0064(3) 0.0010(3)
P4 0.0166(3) 0.0133(3) 0.0133(3) -0.0005(3) 0.0054(3) 0.0004(3)
Si1 0.0146(4) 0.0176(4) 0.0177(4) -0.0015(3) 0.0041(3) -0.0015(3)
Si2 0.0198(4) 0.0196(4) 0.0186(4) -0.0024(3) -0.0007(3) 0.0042(3)
Si3 0.0269(5) 0.0158(4) 0.0225(4) 0.0029(3) 0.0126(4) 0.0007(3)
Si4 0.0264(4) 0.0170(4) 0.0172(4) 0.0026(3) 0.0091(3) -0.0011(3)
N1 0.0157(12) 0.0163(12) 0.0188(13) -0.0010(10) 0.0055(10) -0.0005(10)
N2 0.0186(13) 0.0150(13) 0.0210(14) 0.0002(10) 0.0049(10) 0.0017(10)
N3 0.0210(13) 0.0099(12) 0.0197(13) -0.0008(10) 0.0078(10) 0.0011(10)
N4 0.0261(14) 0.0138(12) 0.0155(13) -0.0016(10) 0.0074(11) 0.0000(10)
C1 0.0169(14) 0.0167(14) 0.0123(14) -0.0039(11) 0.0037(11) -0.0006(11)
C2 0.0149(14) 0.0190(15) 0.0172(15) 0.0033(12) 0.0032(11) -0.0017(12)
C3 0.0228(16) 0.0193(16) 0.0242(17) 0.0013(13) 0.0062(13) -0.0002(13)
C4 0.0240(17) 0.0281(18) 0.0190(16) 0.0025(14) 0.0037(13) -0.0039(14)
C5 0.0270(18) 0.0300(19) 0.0245(18) 0.0093(15) 0.0000(14) -0.0029(15)
C6 0.0300(18) 0.0188(16) 0.0290(19) 0.0021(14) 0.0020(14) 0.0029(14)
C7 0.0192(15) 0.0198(16) 0.0219(16) -0.0003(13) 0.0050(12) 0.0014(12)
C8 0.0150(14) 0.0168(14) 0.0142(14) -0.0001(11) 0.0031(11) 0.0029(11)
C9 0.0178(15) 0.0170(15) 0.0238(17) -0.0022(13) 0.0066(12) 0.0001(12)
C10 0.0208(16) 0.0238(17) 0.0262(18) -0.0096(14) 0.0022(13) 0.0026(13)
C11 0.0214(16) 0.0298(18) 0.0169(15) -0.0061(13) 0.0053(12) 0.0057(14)
C12 0.0277(18) 0.0266(17) 0.0219(17) 0.0005(14) 0.0121(14) 0.0037(14)
C13 0.0232(16) 0.0191(15) 0.0164(15) 0.0007(12) 0.0061(12) 0.0003(13)
C14 0.0287(19) 0.033(2) 0.0276(18) -0.0104(15) 0.0091(15) -0.0113(15)
C15 0.0183(16) 0.0254(18) 0.047(2) 0.0066(16) 0.0072(15) 0.0033(14)
C16 0.0231(17) 0.0308(19) 0.0245(17) 0.0015(14) 0.0044(13) -0.0104(14)
C17 0.0155(14) 0.0178(15) 0.0190(15) -0.0024(12) 0.0036(12) -0.0006(12)
C18 0.0248(17) 0.0216(16) 0.0278(18) -0.0052(14) 0.0088(14) -0.0067(14)
C19 0.0277(18) 0.0298(19) 0.0267(18) -0.0124(15) 0.0083(14) -0.0086(15)
C20 0.0316(19) 0.0315(19) 0.0209(17) -0.0059(15) 0.0037(14) 0.0040(15)
C21 0.039(2) 0.0257(18) 0.0203(17) -0.0015(14) 0.0131(15) 0.0014(15)
C22 0.0296(17) 0.0186(15) 0.0166(15) -0.0015(12) 0.0062(13) -0.0014(13)
C23 0.0173(15) 0.0192(15) 0.0175(15) -0.0039(12) 0.0056(12) -0.0048(12)
C24 0.0200(17) 0.0303(19) 0.035(2) 0.0115(16) 0.0101(14) 0.0044(14)
C25 0.0206(17) 0.047(2) 0.049(2) 0.011(2) 0.0162(17) 0.0006(17)
C26 0.0286(19) 0.033(2) 0.034(2) 0.0073(16) 0.0131(16) -0.0073(15)
C27 0.0336(19) 0.0160(16) 0.035(2) 0.0039(14) 0.0133(16) -0.0037(14)
C28 0.0238(17) 0.0190(16) 0.0305(18) -0.0035(14) 0.0129(14) -0.0026(13)
C29 0.0242(18) 0.0312(19) 0.033(2) -0.0057(16) 0.0047(15) 0.0082(15)
C30 0.0297(19) 0.0303(19) 0.031(2) -0.0061(16) -0.0044(15) 0.0067(16)
C31 0.046(2) 0.0269(19) 0.0266(19) 0.0057(15) 0.0064(17) 0.0058(17)
C32 0.0218(15) 0.0122(14) 0.0154(15) -0.0019(11) 0.0040(12) 0.0004(12)
C33 0.0205(15) 0.0127(14) 0.0201(16) 0.0010(12) 0.0078(12) 0.0012(12)
C34 0.0270(17) 0.0205(16) 0.0230(17) 0.0013(13) 0.0097(14) 0.0055(13)
C35 0.0285(18) 0.0230(17) 0.033(2) 0.0007(14) 0.0168(15) 0.0053(14)
C36 0.0223(17) 0.0240(17) 0.042(2) 0.0040(16) 0.0107(15) 0.0036(14)
C37 0.0237(17) 0.0244(17) 0.0312(19) 0.0027(15) 0.0020(14) 0.0004(14)
C38 0.0235(17) 0.0191(16) 0.0272(18) 0.0007(13) 0.0072(14) 0.0001(13)
C39 0.0200(15) 0.0164(15) 0.0193(16) -0.0022(12) 0.0099(12) -0.0001(12)
C40 0.0234(17) 0.0170(16) 0.0290(18) -0.0028(13) 0.0068(14) -0.0008(13)
C41 0.0335(19) 0.0182(16) 0.035(2) -0.0094(15) 0.0119(16) -0.0029(14)
C42 0.0263(17) 0.0256(17) 0.0260(18) -0.0078(14) 0.0114(14) -0.0104(14)
C43 0.0205(16) 0.0263(17) 0.0241(17) 0.0024(14) 0.0079(13) -0.0016(13)
C44 0.0241(16) 0.0172(15) 0.0211(16) -0.0008(12) 0.0106(13) -0.0012(13)
C45 0.041(2) 0.039(2) 0.040(2) -0.0048(18) 0.0180(19) -0.0208(19)
C46 0.055(3) 0.025(2) 0.058(3) 0.019(2) 0.029(2) 0.0145(19)
C47 0.036(2) 0.039(2) 0.0233(18) -0.0010(16) 0.0140(15) 0.0022(17)
C48 0.0174(15) 0.0175(15) 0.0180(15) 0.0013(12) 0.0075(12) -0.0012(12)
C49 0.0220(16) 0.0234(16) 0.0160(15) -0.0044(13) 0.0063(12) 0.0003(13)
C50 0.0244(17) 0.0277(18) 0.0225(17) -0.0078(14) 0.0080(13) -0.0045(14)
C51 0.0266(18) 0.0338(19) 0.0171(16) 0.0000(14) 0.0002(13) -0.0080(15)
C52 0.0218(17) 0.0320(19) 0.0270(18) 0.0086(15) 0.0000(14) -0.0008(14)
C53 0.0222(16) 0.0207(16) 0.0220(16) 0.0021(13) 0.0056(13) -0.0007(13)
C54 0.0206(16) 0.0155(14) 0.0192(15) -0.0010(12) 0.0073(12) -0.0014(12)
C55 0.0219(16) 0.0288(18) 0.0196(16) -0.0041(13) 0.0091(13) -0.0025(14)
C56 0.0232(17) 0.040(2) 0.034(2) -0.0035(17) 0.0167(15) -0.0020(16)
C57 0.0193(17) 0.043(2) 0.043(2) 0.0007(18) 0.0124(16) -0.0003(16)
C58 0.0174(16) 0.041(2) 0.0286(19) 0.0005(16) 0.0012(14) -0.0023(15)
C59 0.0226(17) 0.0303(18) 0.0199(16) -0.0012(14) 0.0063(13) -0.0021(14)
C60 0.034(2) 0.041(2) 0.033(2) 0.0067(17) 0.0067(17) -0.0117(18)
C61 0.067(3) 0.038(2) 0.024(2) 0.0012(17) 0.0185(19) -0.018(2)
C62 0.047(2) 0.031(2) 0.055(3) 0.0227(19) 0.030(2) 0.0143(18)
C63 0.050(3) 0.095(4) 0.032(2) 0.003(3) 0.006(2) 0.019(3)
C64 0.031(2) 0.044(2) 0.034(2) 0.0039(18) 0.0138(17) 0.0109(17)
C65 0.029(2) 0.036(2) 0.072(3) -0.006(2) 0.022(2) 0.0000(18)
C66 0.046(3) 0.042(3) 0.079(4) 0.028(3) 0.044(3) 0.023(2)
C67 0.039(2) 0.055(3) 0.040(2) 0.007(2) 0.0100(19) 0.024(2)
C68 0.045(3) 0.048(3) 0.053(3) -0.005(2) 0.002(2) 0.008(2)
C69 0.038(2) 0.039(2) 0.048(3) 0.005(2) 0.011(2) 0.0016(19)

loop_
_atom_type_symbol
_atom_type_description
_atom_type_scat_dispersion_real
_atom_type_scat_dispersion_imag
_atom_type_scat_source
C C 0.0181 0.0091 'International Tables Vol C Tables 4.2.6.8 and 6.1.1.4'
H H 0.0000 0.0000 'International Tables Vol C Tables 4.2.6.8 and 6.1.1.4'
Ag Ag 0.1306 4.2820 'International Tables Vol C Tables 4.2.6.8 and 6.1.1.4'
N N 0.0311 0.0180 'International Tables Vol C Tables 4.2.6.8 and 6.1.1.4'
P P 0.2955 0.4335 'International Tables Vol C Tables 4.2.6.8 and 6.1.1.4'
Pr Pr -2.4164 10.2820 'International Tables Vol C Tables 4.2.6.8 and 6.1.1.4'
Si Si 0.2541 0.3302 'International Tables Vol C Tables 4.2.6.8 and 6.1.1.4'

loop_
_exptl_crystal_face_index_h
_exptl_crystal_face_index_k
_exptl_crystal_face_index_l
_exptl_crystal_face_perp_dist
_exptl_oxdiff_crystal_face_indexfrac_h
_exptl_oxdiff_crystal_face_indexfrac_k
_exptl_oxdiff_crystal_face_indexfrac_l
_exptl_oxdiff_crystal_face_x
_exptl_oxdiff_crystal_face_y
_exptl_oxdiff_crystal_face_z
16 -6 -7 0.0400 16.0462 -5.9966 -6.9933 -0.1466 -0.5393 -0.7676
-14 7 6 0.0242 -14.0482 6.9974 5.9954 0.0914 0.4604 0.8756
-21 0 13 0.0214 -21.0365 -0.0055 12.9849 0.2497 0.9440 0.0722
9 7 -9 0.0443 8.9942 7.0032 -8.9880 -0.1566 -0.6168 0.8007
21 -1 -13 0.0545 21.0411 -0.9948 -12.9857 -0.2262 -0.9415 -0.1883
-16 -4 12 0.0564 -16.0160 -4.0046 11.9853 0.2140 0.8482 -0.4210
21 0 8 0.0251 20.9690 0.0109 8.0136 -0.9513 0.2472 -0.1879
-21 0 -8 0.0034 -20.9690 -0.0109 -8.0136 0.9513 -0.2472 0.1879
28 0 -9 0.0447 28.0218 0.0095 -8.9805 -0.6113 -0.7860 -0.1421
-9 -8 5 0.0419 -8.9767 -8.0045 4.9875 0.3136 0.3924 -0.8948

loop_
_geom_angle_atom_site_label_1
_geom_angle_atom_site_label_2
_geom_angle_atom_site_label_3
_geom_angle
_geom_angle_site_symmetry_1
_geom_angle_site_symmetry_3
N1 Pr1 C1 63.28(9) . .
N2 Pr1 N1 116.22(9) . .
N2 Pr1 C1 63.16(9) . .
N2 Pr1 C32 108.59(10) . .
N3 Pr1 N1 118.70(9) . .
N3 Pr1 N2 118.47(9) . .
N3 Pr1 C1 173.62(9) . .
N3 Pr1 C32 64.88(10) . .
C32 Pr1 N1 119.37(10) . .
C32 Pr1 C1 108.76(9) . .
N4 Ag1 C1 165.77(11) . .
N1 P1 C1 110.82(15) . .
N1 P1 C2 108.89(14) . .
N1 P1 C8 111.15(14) . .
C1 P1 C2 108.06(15) . .
C1 P1 C8 111.14(14) . .
C8 P1 C2 106.62(14) . .
N2 P2 C1 109.64(15) . .
N2 P2 C17 108.16(15) . .
N2 P2 C23 112.08(15) . .
C1 P2 C17 116.90(15) . .
C1 P2 C23 106.20(15) . .
C17 P2 C23 103.78(15) . .
N3 P3 C32 104.83(14) . .
N3 P3 C33 108.82(14) . .
N3 P3 C39 108.75(14) . .
C32 P3 C33 114.32(15) . .
C32 P3 C39 116.37(15) . .
C33 P3 C39 103.58(15) . .
N4 P4 C32 113.41(15) . .
N4 P4 C48 106.86(15) . .
N4 P4 C54 107.73(15) . .
C32 P4 C48 110.91(15) . .
C32 P4 C54 111.68(15) . .
C48 P4 C54 105.84(15) . .
N1 Si1 C14 107.53(15) . .
N1 Si1 C15 115.16(15) . .
N1 Si1 C16 112.29(15) . .
C14 Si1 C15 108.77(19) . .
C16 Si1 C14 107.77(17) . .
C16 Si1 C15 105.07(18) . .
N2 Si2 C29 111.76(16) . .
N2 Si2 C30 115.32(16) . .
N2 Si2 C31 106.81(17) . .
C29 Si2 C31 106.95(19) . .
C30 Si2 C29 107.31(18) . .
C30 Si2 C31 108.36(19) . .
N3 Si3 C45 114.61(17) . .
N3 Si3 C46 113.03(17) . .
N3 Si3 C47 104.64(16) . .
C45 Si3 C47 107.69(19) . .
C46 Si3 C45 108.2(2) . .
C46 Si3 C47 108.3(2) . .
N4 Si4 C60 111.55(16) . .
N4 Si4 C61 114.90(16) . .
N4 Si4 C62 105.48(16) . .
C60 Si4 C61 107.9(2) . .
C60 Si4 C62 108.9(2) . .
C61 Si4 C62 107.9(2) . .
P1 N1 Pr1 97.12(12) . .
P1 N1 Si1 131.64(17) . .
Si1 N1 Pr1 127.82(14) . .
P2 N2 Pr1 98.28(13) . .
P2 N2 Si2 133.26(18) . .
Si2 N2 Pr1 127.03(14) . .
P3 N3 Pr1 97.51(12) . .
P3 N3 Si3 136.22(17) . .
Si3 N3 Pr1 124.26(14) . .
P4 N4 Ag1 112.29(14) . .
P4 N4 Si4 132.21(17) . .
Si4 N4 Ag1 113.36(14) . .
Ag1 C1 Pr1 79.71(9) . .
P1 C1 Pr1 88.69(13) . .
P1 C1 Ag1 114.46(15) . .
P1 C1 P2 138.25(19) . .
P2 C1 Pr1 88.51(13) . .
P2 C1 Ag1 105.94(15) . .
C3 C2 P1 117.8(2) . .
C7 C2 P1 123.3(3) . .
C7 C2 C3 118.9(3) . .
C2 C3 H3 119.6 . .
C4 C3 C2 120.8(3) . .
C4 C3 H3 119.6 . .
C3 C4 H4 120.2 . .
C3 C4 C5 119.5(3) . .
C5 C4 H4 120.2 . .
C4 C5 H5 120.0 . .
C6 C5 C4 120.0(3) . .
C6 C5 H5 120.0 . .
C5 C6 H6 119.7 . .
C5 C6 C7 120.5(3) . .
C7 C6 H6 119.7 . .
C2 C7 H7 119.9 . .
C6 C7 C2 120.2(3) . .
C6 C7 H7 119.9 . .
C9 C8 P1 120.5(2) . .
C13 C8 P1 120.5(2) . .
C13 C8 C9 118.8(3) . .
C8 C9 H9 119.8 . .
C10 C9 C8 120.5(3) . .
C10 C9 H9 119.8 . .
C9 C10 H10 120.0 . .
C11 C10 C9 120.0(3) . .
C11 C10 H10 120.0 . .
C10 C11 H11 120.1 . .
C10 C11 C12 119.9(3) . .
C12 C11 H11 120.1 . .
C11 C12 H12 120.1 . .
C13 C12 C11 119.9(3) . .
C13 C12 H12 120.1 . .
C8 C13 H13 119.6 . .
C12 C13 C8 120.9(3) . .
C12 C13 H13 119.6 . .
Si1 C14 H14A 109.5 . .
Si1 C14 H14B 109.5 . .
Si1 C14 H14C 109.5 . .
H14A C14 H14B 109.5 . .
H14A C14 H14C 109.5 . .
H14B C14 H14C 109.5 . .
Si1 C15 H15A 109.5 . .
Si1 C15 H15B 109.5 . .
Si1 C15 H15C 109.5 . .
H15A C15 H15B 109.5 . .
H15A C15 H15C 109.5 . .
H15B C15 H15C 109.5 . .
Si1 C16 H16A 109.5 . .
Si1 C16 H16B 109.5 . .
Si1 C16 H16C 109.5 . .
H16A C16 H16B 109.5 . .
H16A C16 H16C 109.5 . .
H16B C16 H16C 109.5 . .
C18 C17 P2 122.3(3) . .
C22 C17 P2 119.1(2) . .
C22 C17 C18 118.5(3) . .
C17 C18 H18 119.8 . .
C17 C18 C19 120.4(3) . .
C19 C18 H18 119.8 . .
C18 C19 H19 119.9 . .
C20 C19 C18 120.1(3) . .
C20 C19 H19 119.9 . .
C19 C20 H20 120.0 . .
C19 C20 C21 120.0(3) . .
C21 C20 H20 120.0 . .
C20 C21 H21 120.1 . .
C22 C21 C20 119.8(3) . .
C22 C21 H21 120.1 . .
C17 C22 H22 119.4 . .
C21 C22 C17 121.2(3) . .
C21 C22 H22 119.4 . .
C24 C23 P2 122.2(3) . .
C24 C23 C28 119.1(3) . .
C28 C23 P2 118.7(2) . .
C23 C24 H24 119.9 . .
C23 C24 C25 120.3(3) . .
C25 C24 H24 119.9 . .
C24 C25 H25 119.8 . .
C26 C25 C24 120.3(4) . .
C26 C25 H25 119.8 . .
C25 C26 H26 120.0 . .
C25 C26 C27 120.0(3) . .
C27 C26 H26 120.0 . .
C26 C27 H27 120.1 . .
C26 C27 C28 119.8(3) . .
C28 C27 H27 120.1 . .
C23 C28 H28 119.7 . .
C27 C28 C23 120.5(3) . .
C27 C28 H28 119.7 . .
Si2 C29 H29A 109.5 . .
Si2 C29 H29B 109.5 . .
Si2 C29 H29C 109.5 . .
H29A C29 H29B 109.5 . .
H29A C29 H29C 109.5 . .
H29B C29 H29C 109.5 . .
Si2 C30 H30A 109.5 . .
Si2 C30 H30B 109.5 . .
Si2 C30 H30C 109.5 . .
H30A C30 H30B 109.5 . .
H30A C30 H30C 109.5 . .
H30B C30 H30C 109.5 . .
Si2 C31 H31A 109.5 . .
Si2 C31 H31B 109.5 . .
Si2 C31 H31C 109.5 . .
H31A C31 H31B 109.5 . .
H31A C31 H31C 109.5 . .
H31B C31 H31C 109.5 . .
P3 C32 Pr1 92.54(13) . .
P3 C32 P4 127.60(19) . .
P4 C32 Pr1 139.17(16) . .
C34 C33 P3 122.0(3) . .
C38 C33 P3 119.5(2) . .
C38 C33 C34 118.1(3) . .
C33 C34 H34 119.6 . .
C35 C34 C33 120.9(3) . .
C35 C34 H34 119.6 . .
C34 C35 H35 120.0 . .
C36 C35 C34 120.1(3) . .
C36 C35 H35 120.0 . .
C35 C36 H36 120.1 . .
C37 C36 C35 119.8(3) . .
C37 C36 H36 120.1 . .
C36 C37 H37 119.8 . .
C36 C37 C38 120.4(3) . .
C38 C37 H37 119.8 . .
C33 C38 H38 119.6 . .
C37 C38 C33 120.8(3) . .
C37 C38 H38 119.6 . .
C40 C39 P3 122.4(3) . .
C44 C39 P3 118.2(2) . .
C44 C39 C40 119.2(3) . .
C39 C40 H40 119.9 . .
C41 C40 C39 120.3(3) . .
C41 C40 H40 119.9 . .
C40 C41 H41 119.9 . .
C42 C41 C40 120.3(3) . .
C42 C41 H41 119.9 . .
C41 C42 H42 120.1 . .
C41 C42 C43 119.8(3) . .
C43 C42 H42 120.1 . .
C42 C43 H43 119.9 . .
C42 C43 C44 120.3(3) . .
C44 C43 H43 119.9 . .
C39 C44 H44 119.9 . .
C43 C44 C39 120.2(3) . .
C43 C44 H44 119.9 . .
Si3 C45 H45A 109.5 . .
Si3 C45 H45B 109.5 . .
Si3 C45 H45C 109.5 . .
H45A C45 H45B 109.5 . .
H45A C45 H45C 109.5 . .
H45B C45 H45C 109.5 . .
Si3 C46 H46A 109.5 . .
Si3 C46 H46B 109.5 . .
Si3 C46 H46C 109.5 . .
H46A C46 H46B 109.5 . .
H46A C46 H46C 109.5 . .
H46B C46 H46C 109.5 . .
Si3 C47 H47A 109.5 . .
Si3 C47 H47B 109.5 . .
Si3 C47 H47C 109.5 . .
H47A C47 H47B 109.5 . .
H47A C47 H47C 109.5 . .
H47B C47 H47C 109.5 . .
C49 C48 P4 123.4(3) . .
C53 C48 P4 117.6(2) . .
C53 C48 C49 118.5(3) . .
C48 C49 H49 119.5 . .
C48 C49 C50 121.0(3) . .
C50 C49 H49 119.5 . .
C49 C50 H50 120.0 . .
C51 C50 C49 119.9(3) . .
C51 C50 H50 120.0 . .
C50 C51 H51 120.0 . .
C50 C51 C52 120.1(3) . .
C52 C51 H51 120.0 . .
C51 C52 H52 120.0 . .
C51 C52 C53 120.0(3) . .
C53 C52 H52 120.0 . .
C48 C53 C52 120.4(3) . .
C48 C53 H53 119.8 . .
C52 C53 H53 119.8 . .
C55 C54 P4 125.4(3) . .
C55 C54 C59 118.5(3) . .
C59 C54 P4 116.1(2) . .
C54 C55 H55 119.9 . .
C56 C55 C54 120.3(3) . .
C56 C55 H55 119.9 . .
C55 C56 H56 119.7 . .
C57 C56 C55 120.7(4) . .
C57 C56 H56 119.7 . .
C56 C57 H57 120.2 . .
C56 C57 C58 119.6(3) . .
C58 C57 H57 120.2 . .
C57 C58 H58 120.1 . .
C59 C58 C57 119.8(3) . .
C59 C58 H58 120.1 . .
C54 C59 H59 119.5 . .
C58 C59 C54 121.0(3) . .
C58 C59 H59 119.5 . .
Si4 C60 H60A 109.5 . .
Si4 C60 H60B 109.5 . .
Si4 C60 H60C 109.5 . .
H60A C60 H60B 109.5 . .
H60A C60 H60C 109.5 . .
H60B C60 H60C 109.5 . .
Si4 C61 H61A 109.5 . .
Si4 C61 H61B 109.5 . .
Si4 C61 H61C 109.5 . .
H61A C61 H61B 109.5 . .
H61A C61 H61C 109.5 . .
H61B C61 H61C 109.5 . .
Si4 C62 H62A 109.5 . .
Si4 C62 H62B 109.5 . .
Si4 C62 H62C 109.5 . .
H62A C62 H62B 109.5 . .
H62A C62 H62C 109.5 . .
H62B C62 H62C 109.5 . .
H63A C63 H63B 109.5 . .
H63A C63 H63C 109.5 . .
H63B C63 H63C 109.5 . .
C64 C63 H63A 109.5 . .
C64 C63 H63B 109.5 . .
C64 C63 H63C 109.5 . .
C65 C64 C63 120.7(5) . .
C69 C64 C63 120.5(5) . .
C69 C64 C65 118.8(4) . .
C64 C65 H65 120.3 . .
C64 C65 C66 119.4(5) . .
C66 C65 H65 120.3 . .
C65 C66 H66 120.4 . .
C67 C66 C65 119.3(4) . .
C67 C66 H66 120.4 . .
C66 C67 H67 119.8 . .
C68 C67 C66 120.4(5) . .
C68 C67 H67 119.8 . .
C67 C68 H68 119.7 . .
C67 C68 C69 120.6(5) . .
C69 C68 H68 119.7 . .
C64 C69 C68 121.4(5) . .
C64 C69 H69 119.3 . .
C68 C69 H69 119.3 . .

loop_
_geom_bond_atom_site_label_1
_geom_bond_atom_site_label_2
_geom_bond_distance
_geom_bond_site_symmetry_2
Pr1 N1 2.495(3) .
Pr1 N2 2.468(3) .
Pr1 N3 2.411(3) .
Pr1 C1 2.683(3) .
Pr1 C32 2.494(3) .
Ag1 N4 2.099(3) .
Ag1 C1 2.126(3) .
P1 N1 1.617(3) .
P1 C1 1.688(3) .
P1 C2 1.832(3) .
P1 C8 1.820(3) .
P2 N2 1.613(3) .
P2 C1 1.695(3) .
P2 C17 1.823(3) .
P2 C23 1.825(3) .
P3 N3 1.625(3) .
P3 C32 1.697(3) .
P3 C33 1.827(3) .
P3 C39 1.828(3) .
P4 N4 1.612(3) .
P4 C32 1.710(3) .
P4 C48 1.828(3) .
P4 C54 1.831(3) .
Si1 N1 1.736(3) .
Si1 C14 1.872(4) .
Si1 C15 1.872(4) .
Si1 C16 1.867(4) .
Si2 N2 1.727(3) .
Si2 C29 1.872(4) .
Si2 C30 1.870(4) .
Si2 C31 1.881(4) .
Si3 N3 1.712(3) .
Si3 C45 1.874(4) .
Si3 C46 1.867(4) .
Si3 C47 1.878(4) .
Si4 N4 1.713(3) .
Si4 C60 1.869(4) .
Si4 C61 1.874(4) .
Si4 C62 1.878(4) .
C2 C3 1.397(5) .
C2 C7 1.395(5) .
C3 H3 0.9500 .
C3 C4 1.393(5) .
C4 H4 0.9500 .
C4 C5 1.394(5) .
C5 H5 0.9500 .
C5 C6 1.381(6) .
C6 H6 0.9500 .
C6 C7 1.393(5) .
C7 H7 0.9500 .
C8 C9 1.396(5) .
C8 C13 1.391(4) .
C9 H9 0.9500 .
C9 C10 1.391(5) .
C10 H10 0.9500 .
C10 C11 1.386(5) .
C11 H11 0.9500 .
C11 C12 1.391(5) .
C12 H12 0.9500 .
C12 C13 1.385(5) .
C13 H13 0.9500 .
C14 H14A 0.9800 .
C14 H14B 0.9800 .
C14 H14C 0.9800 .
C15 H15A 0.9800 .
C15 H15B 0.9800 .
C15 H15C 0.9800 .
C16 H16A 0.9800 .
C16 H16B 0.9800 .
C16 H16C 0.9800 .
C17 C18 1.394(5) .
C17 C22 1.394(5) .
C18 H18 0.9500 .
C18 C19 1.404(5) .
C19 H19 0.9500 .
C19 C20 1.376(6) .
C20 H20 0.9500 .
C20 C21 1.391(5) .
C21 H21 0.9500 .
C21 C22 1.386(5) .
C22 H22 0.9500 .
C23 C24 1.384(5) .
C23 C28 1.395(5) .
C24 H24 0.9500 .
C24 C25 1.394(5) .
C25 H25 0.9500 .
C25 C26 1.380(6) .
C26 H26 0.9500 .
C26 C27 1.382(5) .
C27 H27 0.9500 .
C27 C28 1.391(5) .
C28 H28 0.9500 .
C29 H29A 0.9800 .
C29 H29B 0.9800 .
C29 H29C 0.9800 .
C30 H30A 0.9800 .
C30 H30B 0.9800 .
C30 H30C 0.9800 .
C31 H31A 0.9800 .
C31 H31B 0.9800 .
C31 H31C 0.9800 .
C33 C34 1.402(5) .
C33 C38 1.396(5) .
C34 H34 0.9500 .
C34 C35 1.392(5) .
C35 H35 0.9500 .
C35 C36 1.388(6) .
C36 H36 0.9500 .
C36 C37 1.379(6) .
C37 H37 0.9500 .
C37 C38 1.396(5) .
C38 H38 0.9500 .
C39 C40 1.395(5) .
C39 C44 1.394(5) .
C40 H40 0.9500 .
C40 C41 1.390(5) .
C41 H41 0.9500 .
C41 C42 1.385(6) .
C42 H42 0.9500 .
C42 C43 1.389(5) .
C43 H43 0.9500 .
C43 C44 1.390(5) .
C44 H44 0.9500 .
C45 H45A 0.9800 .
C45 H45B 0.9800 .
C45 H45C 0.9800 .
C46 H46A 0.9800 .
C46 H46B 0.9800 .
C46 H46C 0.9800 .
C47 H47A 0.9800 .
C47 H47B 0.9800 .
C47 H47C 0.9800 .
C48 C49 1.390(5) .
C48 C53 1.390(5) .
C49 H49 0.9500 .
C49 C50 1.392(5) .
C50 H50 0.9500 .
C50 C51 1.373(5) .
C51 H51 0.9500 .
C51 C52 1.386(6) .
C52 H52 0.9500 .
C52 C53 1.396(5) .
C53 H53 0.9500 .
C54 C55 1.395(5) .
C54 C59 1.397(5) .
C55 H55 0.9500 .
C55 C56 1.387(5) .
C56 H56 0.9500 .
C56 C57 1.382(6) .
C57 H57 0.9500 .
C57 C58 1.389(6) .
C58 H58 0.9500 .
C58 C59 1.386(5) .
C59 H59 0.9500 .
C60 H60A 0.9800 .
C60 H60B 0.9800 .
C60 H60C 0.9800 .
C61 H61A 0.9800 .
C61 H61B 0.9800 .
C61 H61C 0.9800 .
C62 H62A 0.9800 .
C62 H62B 0.9800 .
C62 H62C 0.9800 .
C63 H63A 0.9800 .
C63 H63B 0.9800 .
C63 H63C 0.9800 .
C63 C64 1.506(6) .
C64 C65 1.385(6) .
C64 C69 1.369(7) .
C65 H65 0.9500 .
C65 C66 1.425(8) .
C66 H66 0.9500 .
C66 C67 1.369(8) .
C67 H67 0.9500 .
C67 C68 1.353(8) .
C68 H68 0.9500 .
C68 C69 1.371(7) .
C69 H69 0.9500 .

loop_
_geom_torsion_atom_site_label_1
_geom_torsion_atom_site_label_2
_geom_torsion_atom_site_label_3
_geom_torsion_atom_site_label_4
_geom_torsion
_geom_torsion_site_symmetry_1
_geom_torsion_site_symmetry_2
_geom_torsion_site_symmetry_3
_geom_torsion_site_symmetry_4
P1 C2 C3 C4 179.0(3) . . . .
P1 C2 C7 C6 -178.0(3) . . . .
P1 C8 C9 C10 174.0(3) . . . .
P1 C8 C13 C12 -174.1(3) . . . .
P2 C17 C18 C19 173.3(3) . . . .
P2 C17 C22 C21 -174.9(3) . . . .
P2 C23 C24 C25 -179.3(3) . . . .
P2 C23 C28 C27 -179.5(3) . . . .
P3 C33 C34 C35 -171.1(3) . . . .
P3 C33 C38 C37 171.0(3) . . . .
P3 C39 C40 C41 -175.0(3) . . . .
P3 C39 C44 C43 175.1(3) . . . .
P4 C48 C49 C50 -171.9(3) . . . .
P4 C48 C53 C52 173.0(3) . . . .
P4 C54 C55 C56 -178.9(3) . . . .
P4 C54 C59 C58 178.1(3) . . . .
N1 P1 C1 Pr1 2.64(15) . . . .
N1 P1 C1 Ag1 -75.44(19) . . . .
N1 P1 C1 P2 88.9(3) . . . .
N1 P1 C2 C3 46.1(3) . . . .
N1 P1 C2 C7 -135.9(3) . . . .
N1 P1 C8 C9 -167.9(2) . . . .
N1 P1 C8 C13 7.3(3) . . . .
N2 P2 C1 Pr1 -5.62(15) . . . .
N2 P2 C1 Ag1 73.24(18) . . . .
N2 P2 C1 P1 -92.0(3) . . . .
N2 P2 C17 C18 -127.5(3) . . . .
N2 P2 C17 C22 48.0(3) . . . .
N2 P2 C23 C24 17.0(3) . . . .
N2 P2 C23 C28 -161.4(3) . . . .
N3 P3 C32 Pr1 -4.32(15) . . . .
N3 P3 C32 P4 -176.3(2) . . . .
N3 P3 C33 C34 -161.3(3) . . . .
N3 P3 C33 C38 26.5(3) . . . .
N3 P3 C39 C40 84.9(3) . . . .
N3 P3 C39 C44 -90.0(3) . . . .
N4 P4 C32 Pr1 12.3(3) . . . .
N4 P4 C32 P3 180.0(2) . . . .
N4 P4 C48 C49 -156.9(3) . . . .
N4 P4 C48 C53 31.1(3) . . . .
N4 P4 C54 C55 95.7(3) . . . .
N4 P4 C54 C59 -80.9(3) . . . .
C1 P1 N1 Pr1 -2.86(16) . . . .
C1 P1 N1 Si1 156.9(2) . . . .
C1 P1 C2 C3 -74.3(3) . . . .
C1 P1 C2 C7 103.7(3) . . . .
C1 P1 C8 C9 -44.0(3) . . . .
C1 P1 C8 C13 131.2(3) . . . .
C1 P2 N2 Pr1 6.18(16) . . . .
C1 P2 N2 Si2 172.7(2) . . . .
C1 P2 C17 C18 108.2(3) . . . .
C1 P2 C17 C22 -76.2(3) . . . .
C1 P2 C23 C24 136.7(3) . . . .
C1 P2 C23 C28 -41.7(3) . . . .
C2 P1 N1 Pr1 -121.58(13) . . . .
C2 P1 N1 Si1 38.1(3) . . . .
C2 P1 C1 Pr1 121.86(12) . . . .
C2 P1 C1 Ag1 43.8(2) . . . .
C2 P1 C1 P2 -151.9(3) . . . .
C2 P1 C8 C9 73.6(3) . . . .
C2 P1 C8 C13 -111.2(3) . . . .
C2 C3 C4 C5 -0.9(5) . . . .
C3 C2 C7 C6 -0.1(5) . . . .
C3 C4 C5 C6 0.1(5) . . . .
C4 C5 C6 C7 0.7(6) . . . .
C5 C6 C7 C2 -0.7(5) . . . .
C7 C2 C3 C4 0.9(5) . . . .
C8 P1 N1 Pr1 121.26(12) . . . .
C8 P1 N1 Si1 -79.0(2) . . . .
C8 P1 C1 Pr1 -121.48(12) . . . .
C8 P1 C1 Ag1 160.44(15) . . . .
C8 P1 C1 P2 -35.2(3) . . . .
C8 P1 C2 C3 166.1(3) . . . .
C8 P1 C2 C7 -15.9(3) . . . .
C8 C9 C10 C11 0.4(5) . . . .
C9 C8 C13 C12 1.2(5) . . . .
C9 C10 C11 C12 0.6(5) . . . .
C10 C11 C12 C13 -0.8(5) . . . .
C11 C12 C13 C8 -0.1(5) . . . .
C13 C8 C9 C10 -1.3(5) . . . .
C14 Si1 N1 Pr1 34.9(2) . . . .
C14 Si1 N1 P1 -119.3(2) . . . .
C15 Si1 N1 Pr1 156.29(19) . . . .
C15 Si1 N1 P1 2.1(3) . . . .
C16 Si1 N1 Pr1 -83.5(2) . . . .
C16 Si1 N1 P1 122.3(2) . . . .
C17 P2 N2 Pr1 -122.33(13) . . . .
C17 P2 N2 Si2 44.2(3) . . . .
C17 P2 C1 Pr1 117.90(13) . . . .
C17 P2 C1 Ag1 -163.24(14) . . . .
C17 P2 C1 P1 31.5(4) . . . .
C17 P2 C23 C24 -99.5(3) . . . .
C17 P2 C23 C28 82.1(3) . . . .
C17 C18 C19 C20 1.6(6) . . . .
C18 C17 C22 C21 0.8(5) . . . .
C18 C19 C20 C21 0.5(6) . . . .
C19 C20 C21 C22 -1.9(6) . . . .
C20 C21 C22 C17 1.2(6) . . . .
C22 C17 C18 C19 -2.2(5) . . . .
C23 P2 N2 Pr1 123.86(13) . . . .
C23 P2 N2 Si2 -69.6(3) . . . .
C23 P2 C1 Pr1 -126.91(12) . . . .
C23 P2 C1 Ag1 -48.05(18) . . . .
C23 P2 C1 P1 146.7(3) . . . .
C23 P2 C17 C18 -8.3(3) . . . .
C23 P2 C17 C22 167.2(3) . . . .
C23 C24 C25 C26 -0.8(7) . . . .
C24 C23 C28 C27 2.0(5) . . . .
C24 C25 C26 C27 1.3(7) . . . .
C25 C26 C27 C28 -0.2(6) . . . .
C26 C27 C28 C23 -1.5(6) . . . .
C28 C23 C24 C25 -0.9(6) . . . .
C29 Si2 N2 Pr1 -82.6(2) . . . .
C29 Si2 N2 P2 114.2(3) . . . .
C30 Si2 N2 Pr1 154.53(19) . . . .
C30 Si2 N2 P2 -8.7(3) . . . .
C31 Si2 N2 Pr1 34.1(2) . . . .
C31 Si2 N2 P2 -129.1(2) . . . .
C32 P3 N3 Pr1 4.50(16) . . . .
C32 P3 N3 Si3 -158.9(2) . . . .
C32 P3 C33 C34 81.9(3) . . . .
C32 P3 C33 C38 -90.3(3) . . . .
C32 P3 C39 C40 -157.1(3) . . . .
C32 P3 C39 C44 28.0(3) . . . .
C32 P4 N4 Ag1 -7.6(2) . . . .
C32 P4 N4 Si4 -169.4(2) . . . .
C32 P4 C48 C49 79.0(3) . . . .
C32 P4 C48 C53 -92.9(3) . . . .
C32 P4 C54 C55 -139.2(3) . . . .
C32 P4 C54 C59 44.3(3) . . . .
C33 P3 N3 Pr1 -118.20(13) . . . .
C33 P3 N3 Si3 78.5(3) . . . .
C33 P3 C32 Pr1 114.74(14) . . . .
C33 P3 C32 P4 -57.2(3) . . . .
C33 P3 C39 C40 -30.7(3) . . . .
C33 P3 C39 C44 154.4(3) . . . .
C33 C34 C35 C36 0.0(5) . . . .
C34 C33 C38 C37 -1.4(5) . . . .
C34 C35 C36 C37 -1.1(6) . . . .
C35 C36 C37 C38 0.8(6) . . . .
C36 C37 C38 C33 0.4(5) . . . .
C38 C33 C34 C35 1.2(5) . . . .
C39 P3 N3 Pr1 129.61(13) . . . .
C39 P3 N3 Si3 -33.7(3) . . . .
C39 P3 C32 Pr1 -124.48(13) . . . .
C39 P3 C32 P4 63.6(3) . . . .
C39 P3 C33 C34 -45.7(3) . . . .
C39 P3 C33 C38 142.1(3) . . . .
C39 C40 C41 C42 -0.1(6) . . . .
C40 C39 C44 C43 0.0(5) . . . .
C40 C41 C42 C43 0.4(6) . . . .
C41 C42 C43 C44 -0.5(5) . . . .
C42 C43 C44 C39 0.3(5) . . . .
C44 C39 C40 C41 -0.1(5) . . . .
C45 Si3 N3 Pr1 -102.2(2) . . . .
C45 Si3 N3 P3 57.7(3) . . . .
C46 Si3 N3 Pr1 133.2(2) . . . .
C46 Si3 N3 P3 -66.9(3) . . . .
C47 Si3 N3 Pr1 15.5(2) . . . .
C47 Si3 N3 P3 175.4(2) . . . .
C48 P4 N4 Ag1 -130.07(15) . . . .
C48 P4 N4 Si4 68.0(3) . . . .
C48 P4 C32 Pr1 132.6(2) . . . .
C48 P4 C32 P3 -59.8(3) . . . .
C48 P4 C54 C55 -18.4(3) . . . .
C48 P4 C54 C59 165.1(3) . . . .
C48 C49 C50 C51 -0.1(5) . . . .
C49 C48 C53 C52 0.6(5) . . . .
C49 C50 C51 C52 -0.3(5) . . . .
C50 C51 C52 C53 0.9(6) . . . .
C51 C52 C53 C48 -1.0(5) . . . .
C53 C48 C49 C50 0.0(5) . . . .
C54 P4 N4 Ag1 116.57(16) . . . .
C54 P4 N4 Si4 -45.3(3) . . . .
C54 P4 C32 Pr1 -109.6(2) . . . .
C54 P4 C32 P3 58.0(3) . . . .
C54 P4 C48 C49 -42.3(3) . . . .
C54 P4 C48 C53 145.8(3) . . . .
C54 C55 C56 C57 1.3(6) . . . .
C55 C54 C59 C58 1.3(5) . . . .
C55 C56 C57 C58 1.0(6) . . . .
C56 C57 C58 C59 -2.1(6) . . . .
C57 C58 C59 C54 0.9(6) . . . .
C59 C54 C55 C56 -2.4(5) . . . .
C60 Si4 N4 Ag1 -76.8(2) . . . .
C60 Si4 N4 P4 85.0(3) . . . .
C61 Si4 N4 Ag1 160.0(2) . . . .
C61 Si4 N4 P4 -38.3(3) . . . .
C62 Si4 N4 Ag1 41.3(2) . . . .
C62 Si4 N4 P4 -157.0(3) . . . .
C63 C64 C65 C66 178.3(4) . . . .
C63 C64 C69 C68 -177.6(5) . . . .
C64 C65 C66 C67 0.4(6) . . . .
C65 C64 C69 C68 1.9(7) . . . .
C65 C66 C67 C68 -0.1(7) . . . .
C66 C67 C68 C69 0.7(7) . . . .
C67 C68 C69 C64 -1.6(8) . . . .
C69 C64 C65 C66 -1.3(6) . . . .
